data_4506381
loop_
_publ_author_name
'Durka, Krzysztof'
'Jarzembska, Katarzyna N.'
'Kami\'nski, Rados\/law'
'Luli\'nski, Sergiusz'
'Serwatowski, Janusz'
'Wo\'zniak, Krzysztof'

_publ_section_title
;
 Structural and Energetic Landscape of Fluorinated 1,4-Phenylenediboronic
 Acids
;
_journal_issue 7
_journal_name_full 'Crystal Growth &amp; Design'
_journal_page_first 3720
_journal_paper_doi 10.1021/cg3005272
_journal_volume 12
_journal_year 2012
_chemical_formula_moiety 'C6 H4 B2 F4 O4'
_chemical_formula_sum 'C6 H4 B2 F4 O4'
_chemical_formula_weight 237.71
_chemical_melting_point ?
_chemical_name_systematic 'tetraflouro-1,2-phenylenediboronic acid'
_space_group_IT_number 14
_symmetry_cell_setting monoclinic
_symmetry_space_group_name_Hall '-P 2yn'
_symmetry_space_group_name_H-M 'P 1 21/n 1'
_atom_sites_solution_hydrogens geom
_atom_sites_solution_primary direct
_atom_sites_solution_secondary difmap
_audit_creation_method SHELXL-97
_cell_angle_alpha 90.00
_cell_angle_beta 106.254(7)
_cell_angle_gamma 90.00
_cell_formula_units_Z 2
_cell_length_a 8.4258(12)
_cell_length_b 5.0244(6)
_cell_length_c 10.1656(14)
_cell_measurement_reflns_used 786
_cell_measurement_temperature 100(2)
_cell_measurement_theta_max 24.22
_cell_measurement_theta_min 2.75
_cell_volume 413.16(10)
_computing_cell_refinement 'Bruker APEX2 software'
_computing_data_collection 'Bruker APEX2 software'
_computing_data_reduction
;
 SAINT intergration software, Bruker AXS
 SORTAV, R. H. Blessing, Acta Cryst., 1995, A51, 33
;
_computing_structure_refinement
;
 SHELXS-97, G. M. Sheldrick, Acta. Cryst., 2008, A64, 112
;
_computing_structure_solution
;
 SHELXS-97, G. M. Sheldrick, Acta. Cryst., 2008, A64, 112
;
_diffrn_ambient_temperature 100(2)
_diffrn_detector 'APEXII CCD camera'
_diffrn_measured_fraction_theta_full 0.989
_diffrn_measured_fraction_theta_max 0.989
_diffrn_measurement_device '\k-geometry diffractometer'
_diffrn_measurement_device_type 'Bruker APEXII'
_diffrn_measurement_method 'omega scans'
_diffrn_orient_matrix_type 'X-axis to radiation source'
_diffrn_radiation_monochromator 'multi-layer optics'
_diffrn_radiation_probe x-ray
_diffrn_radiation_source 'TXS rotating anode'
_diffrn_radiation_type MoK\a
_diffrn_radiation_wavelength 0.71073
_diffrn_reflns_av_R_equivalents 0.0412
_diffrn_reflns_av_sigmaI/netI 0.0384
_diffrn_reflns_limit_h_max 8
_diffrn_reflns_limit_h_min -10
_diffrn_reflns_limit_k_max 6
_diffrn_reflns_limit_k_min -5
_diffrn_reflns_limit_l_max 13
_diffrn_reflns_limit_l_min -13
_diffrn_reflns_number 3774
_diffrn_reflns_reduction_process
;
 Scaled and merged with SORTAV
 R. H. Blessing, Cryst. Rev., 1987, 1, 3
 R. H. Blessing, J. Appl. Cryst., 1989, 22, 396
;
_diffrn_reflns_theta_full 27.52
_diffrn_reflns_theta_max 27.52
_diffrn_reflns_theta_min 2.78
_diffrn_source 'rotating-anode X-ray source'
_exptl_absorpt_coefficient_mu 0.204
_exptl_absorpt_correction_T_max 0.998
_exptl_absorpt_correction_T_min 0.972
_exptl_absorpt_correction_type multi-scan
_exptl_absorpt_process_details
;
 R. H. Blessing, Acta Cryst., 1995, A51, 33
;
_exptl_crystal_colour colourless
_exptl_crystal_density_diffrn 1.911
_exptl_crystal_density_method 'not measured'
_exptl_crystal_description unspecified
_exptl_crystal_F_000 236
_exptl_crystal_size_max 0.15
_exptl_crystal_size_mid 0.12
_exptl_crystal_size_min 0.02
_refine_diff_density_max 0.480
_refine_diff_density_min -0.360
_refine_diff_density_rms 0.109
_refine_ls_extinction_method none
_refine_ls_goodness_of_fit_ref 1.109
_refine_ls_hydrogen_treatment mixed
_refine_ls_matrix_type full
_refine_ls_number_parameters 86
_refine_ls_number_reflns 947
_refine_ls_number_restraints 4
_refine_ls_restrained_S_all 1.107
_refine_ls_R_factor_all 0.0758
_refine_ls_R_factor_gt 0.0554
_refine_ls_shift/su_max 0.000
_refine_ls_shift/su_mean 0.000
_refine_ls_structure_factor_coef Fsqd
_refine_ls_weighting_details 'calc w=1/[\s^2^(Fo^2^)+(0.0811P)^2^+0.9010P] where P=(Fo^2^+2Fc^2^)/3'
_refine_ls_weighting_scheme calc
_refine_ls_wR_factor_gt 0.1608
_refine_ls_wR_factor_ref 0.1725
_reflns_number_gt 711
_reflns_number_total 947
_reflns_threshold_expression >2sigma(I)
_cod_data_source_file cg3005272_si_002.cif
_cod_data_source_block tF
_cod_depositor_comments
;
The following automatic conversions were performed:

'_chemical_melting_point' value 'not measured' was changed to '?' -
the value is undefined or not given.

'_diffrn_radiation_probe' value
'X-ray' changed to 'x-ray' according to
/home/saulius/struct/CIF-dictionaries/cif_core.dic dictionary named
'cif_core.dic' version 2.4.1 from 2010-06-29.

Automatic conversion script
Id: cif_fix_values 1891 2012-01-12 08:04:46Z andrius 
;
_cod_original_sg_symbol_Hall -P2yn
_cod_original_sg_symbol_H-M P2(1)/n
_cod_database_code 4506381

loop_
_symmetry_equiv_pos_as_xyz
'x, y, z'
'-x+1/2, y+1/2, -z+1/2'
'-x, -y, -z'
'x-1/2, -y-1/2, z-1/2'

loop_
_atom_site_label
_atom_site_type_symbol
_atom_site_fract_x
_atom_site_fract_y
_atom_site_fract_z
_atom_site_U_iso_or_equiv
_atom_site_adp_type
_atom_site_occupancy
_atom_site_symmetry_multiplicity
_atom_site_calc_flag
_atom_site_refinement_flags
_atom_site_disorder_assembly
_atom_site_disorder_group
C2 C 0.5865(4) 0.3109(6) 0.9532(3) 0.0139(7) Uani 1 1 d . . .
C1 C 0.5057(4) 0.5034(6) 0.8592(3) 0.0129(7) Uani 1 1 d . . .
C3 C 0.4196(4) 0.6905(6) 0.9123(3) 0.0141(7) Uani 1 1 d . . .
B1 B 0.5059(4) 0.5019(8) 0.7035(3) 0.0140(7) Uani 1 1 d . . .
O1 O 0.5178(3) 0.2716(5) 0.6392(2) 0.0195(6) Uani 1 1 d D . .
O2 O 0.4942(3) 0.7324(5) 0.6337(2) 0.0204(6) Uani 1 1 d D . .
F1 F 0.6735(2) 0.1184(4) 0.91357(17) 0.0175(5) Uani 1 1 d . . .
F2 F 0.3367(2) 0.8867(4) 0.83019(17) 0.0172(5) Uani 1 1 d . . .
H1A H 0.514(11) 0.254(18) 0.557(3) 0.026 Uiso 0.48(5) 1 d PD A 1
H2A H 0.471(11) 0.886(8) 0.652(9) 0.026 Uiso 0.48(5) 1 d PD A 1
H1B H 0.547(10) 0.117(7) 0.667(8) 0.026 Uiso 0.52(5) 1 d PD A 2
H2B H 0.489(10) 0.728(17) 0.552(3) 0.026 Uiso 0.52(5) 1 d PD A 2

loop_
_atom_site_aniso_label
_atom_site_aniso_U_11
_atom_site_aniso_U_22
_atom_site_aniso_U_33
_atom_site_aniso_U_23
_atom_site_aniso_U_13
_atom_site_aniso_U_12
C2 0.0175(16) 0.0109(15) 0.0126(13) -0.0033(11) 0.0028(11) -0.0005(12)
C1 0.0157(15) 0.0128(15) 0.0097(13) 0.0005(11) 0.0027(11) 0.0000(12)
C3 0.0161(15) 0.0137(16) 0.0108(13) 0.0011(11) 0.0011(11) 0.0014(12)
B1 0.0144(17) 0.0163(18) 0.0105(15) -0.0002(13) 0.0022(13) -0.0006(14)
O1 0.0305(14) 0.0160(13) 0.0129(11) -0.0026(9) 0.0074(10) 0.0000(11)
O2 0.0316(14) 0.0150(13) 0.0159(11) 0.0029(10) 0.0088(10) 0.0009(11)
F1 0.0227(10) 0.0176(10) 0.0131(9) -0.0006(7) 0.0064(7) 0.0049(8)
F2 0.0224(10) 0.0158(10) 0.0119(8) 0.0018(7) 0.0022(7) 0.0049(8)

loop_
_atom_type_symbol
_atom_type_description
_atom_type_scat_dispersion_real
_atom_type_scat_dispersion_imag
_atom_type_scat_source
C C 0.0033 0.0016 'International Tables Vol C Tables 4.2.6.8 and 6.1.1.4'
H H 0.0000 0.0000 'International Tables Vol C Tables 4.2.6.8 and 6.1.1.4'
B B 0.0013 0.0007 'International Tables Vol C Tables 4.2.6.8 and 6.1.1.4'
O O 0.0106 0.0060 'International Tables Vol C Tables 4.2.6.8 and 6.1.1.4'
F F 0.0171 0.0103 'International Tables Vol C Tables 4.2.6.8 and 6.1.1.4'

loop_
_geom_angle_atom_site_label_1
_geom_angle_atom_site_label_2
_geom_angle_atom_site_label_3
_geom_angle
_geom_angle_site_symmetry_1
_geom_angle_site_symmetry_3
F1 C2 C3 117.9(3) . 3_667
F1 C2 C1 119.8(3) . .
C3 C2 C1 122.3(3) 3_667 .
C3 C1 C2 114.3(3) . .
C3 C1 B1 122.6(3) . .
C2 C1 B1 123.0(3) . .
F2 C3 C2 117.3(3) . 3_667
F2 C3 C1 119.4(3) . .
C2 C3 C1 123.4(3) 3_667 .
O1 B1 O2 119.2(3) . .
O1 B1 C1 120.7(3) . .
O2 B1 C1 120.1(3) . .
B1 O1 H1A 126(6) . .
B1 O1 H1B 133(6) . .
H1A O1 H1B 100(8) . .
B1 O2 H2A 132(6) . .
B1 O2 H2B 119(6) . .
H2A O2 H2B 108(9) . .

loop_
_geom_bond_atom_site_label_1
_geom_bond_atom_site_label_2
_geom_bond_distance
_geom_bond_site_symmetry_2
C2 F1 1.342(4) .
C2 C3 1.383(4) 3_667
C2 C1 1.396(4) .
C1 C3 1.386(4) .
C1 B1 1.583(4) .
C3 F2 1.352(4) .
B1 O1 1.347(4) .
B1 O2 1.347(4) .
O1 H1A 0.83(2) .
O1 H1B 0.84(2) .
O2 H2A 0.83(2) .
O2 H2B 0.82(2) .

loop_
_geom_hbond_atom_site_label_D
_geom_hbond_atom_site_label_H
_geom_hbond_atom_site_label_A
_geom_hbond_distance_DH
_geom_hbond_distance_HA
_geom_hbond_distance_DA
_geom_hbond_angle_DHA
_geom_hbond_site_symmetry_A
O1 H1A O2 0.83(2) 1.92(2) 2.748(3) 172(9) 3_666
O2 H2A O1 0.83(2) 1.99(6) 2.716(3) 146(9) 1_565
O2 H2A F2 0.83(2) 2.39(9) 2.799(3) 111(7) .

loop_
_geom_torsion_atom_site_label_1
_geom_torsion_atom_site_label_2
_geom_torsion_atom_site_label_3
_geom_torsion_atom_site_label_4
_geom_torsion
_geom_torsion_site_symmetry_1
_geom_torsion_site_symmetry_4
F1 C2 C1 C3 179.8(3) . .
C3 C2 C1 C3 -0.1(5) 3_667 .
F1 C2 C1 B1 2.2(5) . .
C3 C2 C1 B1 -177.7(3) 3_667 .
C2 C1 C3 F2 180.0(3) . .
B1 C1 C3 F2 -2.4(5) . .
C2 C1 C3 C2 0.1(5) . 3_667
B1 C1 C3 C2 177.7(3) . 3_667
C3 C1 B1 O1 -148.1(3) . .
C2 C1 B1 O1 29.3(5) . .
C3 C1 B1 O2 31.9(5) . .
C2 C1 B1 O2 -150.7(3) . .
